data_1008432
loop_
_publ_author_name
'Eisenmann, B'
'Klein, J'
'Somer, M'

_publ_section_title
;
C O~3~^2-^ - isostere Anionen in Cs~5~ Si P~3~, Cs~5~ Si As~3~, Cs~5~
Ge P~3~ und Cs~5~ Ge As~3~
;
_journal_coden_ASTM ANCEAD
_journal_name_full 'Angewandte Chemie (German Edition)'
_journal_page_first 92
_journal_page_last 93
_journal_paper_doi 10.1002/ange.19901020127
_journal_volume 102
_journal_year 1990
_chemical_formula_structural 'Cs5 (Ge As3)'
_chemical_formula_sum 'As3 Cs5 Ge'
_chemical_name_systematic 'Caesium triarsenidogermanate'
_space_group_IT_number 62
_symmetry_cell_setting orthorhombic
_symmetry_Int_Tables_number 62
_symmetry_space_group_name_Hall '-P 2ac 2n'
_symmetry_space_group_name_H-M 'P n m a'
_cell_angle_alpha 90
_cell_angle_beta 90
_cell_angle_gamma 90
_cell_formula_units_Z 4
_cell_length_a 14.615(4)
_cell_length_b 6.045(2)
_cell_length_c 15.964(4)
_cell_volume 1410.4
_refine_ls_R_factor_all 0.0765
_cod_database_code 1008432

loop_
_symmetry_equiv_pos_as_xyz
x,y,z
1/2+x,1/2-y,1/2-z
-x,1/2+y,-z
1/2-x,-y,1/2+z
-x,-y,-z
1/2-x,1/2+y,1/2+z
x,1/2-y,z
1/2+x,y,1/2-z

loop_
_atom_site_aniso_label
_atom_site_aniso_U_11
_atom_site_aniso_U_12
_atom_site_aniso_U_13
_atom_site_aniso_U_22
_atom_site_aniso_U_23
_atom_site_aniso_U_33
Cs1 0.0286(9) 0. -0.0012(8) 0.0315(10) 0. 0.0368(10)
Cs2 0.0430(11) 0. 0.0018(8) 0.0315(10) 0. 0.0241(8)
Cs3 0.0321(9) 0. -0.0039(8) 0.0293(10) 0. 0.0393(11)
Cs4 0.0394(10) 0. -0.0015(7) 0.0277(9) 0. 0.0260(9)
Cs5 0.0368(11) 0. -0.0049(10) 0.0438(13) 0. 0.0571(14)
Ge1 0.0196(12) 0. -0.0002(10) 0.0173(12) 0. 0.0174(12)
As1 0.0167(12) 0. 0.0002(10) 0.0322(15) 0. 0.0214(13)
As2 0.0263(14) 0. 0.0027(11) 0.0287(15) 0. 0.0220(18)
As3 0.0239(14) 0. -0.0102(12) 0.0317(16) 0. 0.0310(15)

loop_
_atom_site_label
_atom_site_type_symbol
_atom_site_symmetry_multiplicity
_atom_site_Wyckoff_symbol
_atom_site_fract_x
_atom_site_fract_y
_atom_site_fract_z
_atom_site_occupancy
_atom_site_attached_hydrogens
_atom_site_calc_flag
Cs1 Cs1+ 4 c 0.5647(1) 0.25 0.4503(1) 1. 0 d
Cs2 Cs1+ 4 c 0.6198(1) 0.25 0.6860(1) 1. 0 d
Cs3 Cs1+ 4 c 0.8545(1) 0.25 0.5486(1) 1. 0 d
Cs4 Cs1+ 4 c 0.2789(1) 0.25 0.2060(1) 1. 0 d
Cs5 Cs1+ 4 c 0.0512(2) 0.25 0.3448(2) 1. 0 d
Ge1 Ge4+ 4 c 0.2607(2) 0.25 0.5685(2) 1. 0 d
As1 As3- 4 c 0.1010(2) 0.25 0.5886(2) 1. 0 d
As2 As3- 4 c 0.3103(2) 0.25 0.4280(2) 1. 0 d
As3 As3- 4 c 0.3662(2) 0.25 0.6824(2) 1. 0 d

loop_
_atom_type_symbol
_atom_type_oxidation_number
Cs1+ 1.000
Ge4+ 4.000
As3- -3.000
